data_7002993
loop_
_publ_author_name
'de Paula, Queite A.'
'Liu, Qin'
'Almaraz, Elky'
'Denny, Jason A.'
'Mangrum, John B.'
'Bhuvanesh, Nattamai'
'Darensbourg, Marcetta Y.'
'Farrell, Nicholas P.'

_publ_section_title
;
 Reactions of palladium and gold complexes with zinc-thiolate chelates
 using electrospray mass spectrometry and X-ray diffraction: molecular
 identification of [Pd(bme-dach)], [Au(bme-dach]+ and
 [ZnCl(bme-dach)]2Pd
;
_journal_issue 48
_journal_name_full 'Dalton Transactions'
_journal_page_first 10896
_journal_page_last 10903
_journal_paper_doi 10.1039/b917748p
_journal_year 2009
_chemical_formula_sum 'C9.5 H18.5 Cl2.5 N2 Pd0.5 S2 Zn'
_chemical_formula_weight 432.08
_chemical_name_systematic
;
?
;
_space_group_IT_number 14
_symmetry_cell_setting monoclinic
_symmetry_space_group_name_Hall '-P 2ybc'
_symmetry_space_group_name_H-M 'P 1 21/c 1'
_atom_sites_solution_hydrogens geom
_atom_sites_solution_primary direct
_atom_sites_solution_secondary difmap
_audit_creation_method SHELXL-97
_cell_angle_alpha 90.00
_cell_angle_beta 97.128(2)
_cell_angle_gamma 90.00
_cell_formula_units_Z 4
_cell_length_a 7.4293(2)
_cell_length_b 12.4008(4)
_cell_length_c 16.6452(6)
_cell_measurement_reflns_used 4688
_cell_measurement_temperature 110(2)
_cell_measurement_theta_max 61.05
_cell_measurement_theta_min 4.46
_cell_volume 1521.66(8)
_computing_cell_refinement
;
CELL_NOW (Sheldrick 2003), SAINT (Bruker-Nonius, 2003)
;
_computing_data_collection 'Bruker FRAMBO'
_computing_data_reduction 'Bruker SAINT'
_computing_molecular_graphics 'Bruker SHELXTL'
_computing_publication_material 'Bruker SHELXTL'
_computing_structure_refinement 'SHELXL-97 (Sheldrick, 1997)'
_computing_structure_solution 'SHELXS-97 (Sheldrick, 1990)'
_diffrn_ambient_temperature 110(2)
_diffrn_measured_fraction_theta_full 0.990
_diffrn_measured_fraction_theta_max 0.991
_diffrn_measurement_device_type 'BRUKER GADDS D8 DISCOVER'
_diffrn_measurement_method 'phi and omega scans'
_diffrn_radiation_monochromator graphite
_diffrn_radiation_source 'fine-focus sealed tube'
_diffrn_radiation_type CuK\a
_diffrn_radiation_wavelength 1.54178
_diffrn_reflns_av_R_equivalents 0.0585
_diffrn_reflns_av_sigmaI/netI 0.0365
_diffrn_reflns_limit_h_max 8
_diffrn_reflns_limit_h_min -8
_diffrn_reflns_limit_k_max 13
_diffrn_reflns_limit_k_min -13
_diffrn_reflns_limit_l_max 18
_diffrn_reflns_limit_l_min -18
_diffrn_reflns_number 9433
_diffrn_reflns_theta_full 59.28
_diffrn_reflns_theta_max 59.28
_diffrn_reflns_theta_min 4.46
_exptl_absorpt_coefficient_mu 13.312
_exptl_absorpt_correction_T_max 0.6180
_exptl_absorpt_correction_T_min 0.1046
_exptl_absorpt_correction_type multi-scan
_exptl_absorpt_process_details 'SADABS; Sheldrick (2006)'
_exptl_crystal_colour YELLOW
_exptl_crystal_density_diffrn 1.886
_exptl_crystal_density_method 'not measured'
_exptl_crystal_description BLOCK
_exptl_crystal_F_000 868
_exptl_crystal_size_max 0.13
_exptl_crystal_size_mid 0.12
_exptl_crystal_size_min 0.04
_refine_diff_density_max 0.518
_refine_diff_density_min -0.969
_refine_diff_density_rms 0.123
_refine_ls_extinction_method none
_refine_ls_goodness_of_fit_ref 1.040
_refine_ls_hydrogen_treatment constr
_refine_ls_matrix_type full
_refine_ls_number_parameters 178
_refine_ls_number_reflns 2190
_refine_ls_number_restraints 0
_refine_ls_restrained_S_all 1.040
_refine_ls_R_factor_all 0.0349
_refine_ls_R_factor_gt 0.0295
_refine_ls_shift/su_max 0.003
_refine_ls_shift/su_mean 0.000
_refine_ls_structure_factor_coef Fsqd
_refine_ls_weighting_details 'calc w=1/[\s^2^(Fo^2^)+(0.0498P)^2^+0.3514P] where P=(Fo^2^+2Fc^2^)/3'
_refine_ls_weighting_scheme calc
_refine_ls_wR_factor_gt 0.0769
_refine_ls_wR_factor_ref 0.0799
_reflns_number_gt 1902
_reflns_number_total 2190
_reflns_threshold_expression >2sigma(I)
_cod_data_source_file b917748p.txt
_cod_data_source_block mdb0620
_cod_depositor_comments
;
The following automatic conversions were performed:
'_symmetry_cell_setting' value 'Monoclinic' changed to 'monoclinic'
according to '/home/saulius/struct/CIF-dictionaries/cif_core.dic'
dictionary named 'cif_core.dic' version 2.4.1 from
2010-06-29.

'_exptl_absorpt_correction_type' value 'MULTI-SCAN' changed
to 'multi-scan' according to
'/home/saulius/struct/CIF-dictionaries/cif_core.dic' dictionary named
'cif_core.dic' version 2.4.1 from 2010-06-29.

Automatic conversion script
Id: cif_fix_enum 1527 2010-12-29 10:47:43Z saulius 
;
_cod_original_sg_symbol_H-M P2(1)/c
_cod_original_formula_sum 'C9.50 H18.50 Cl2.50 N2 Pd0.50 S2 Zn'
_cod_database_code 7002993

loop_
_symmetry_equiv_pos_as_xyz
'x, y, z'
'-x, y+1/2, -z+1/2'
'-x, -y, -z'
'x, -y-1/2, z-1/2'

loop_
_atom_site_label
_atom_site_type_symbol
_atom_site_fract_x
_atom_site_fract_y
_atom_site_fract_z
_atom_site_U_iso_or_equiv
_atom_site_adp_type
_atom_site_occupancy
_atom_site_symmetry_multiplicity
_atom_site_calc_flag
_atom_site_refinement_flags
_atom_site_disorder_assembly
_atom_site_disorder_group
Pd1 Pd 0.5000 0.5000 0.5000 0.00986(15) Uani 1 2 d S . .
Zn1 Zn 0.54368(6) 0.48957(3) 0.31366(3) 0.01133(16) Uani 1 1 d . . .
S1 S 0.39156(9) 0.37216(6) 0.40141(5) 0.0126(2) Uani 1 1 d . . .
S2 S 0.43773(10) 0.63009(6) 0.39729(5) 0.0141(2) Uani 1 1 d . . .
Cl1 Cl 0.43039(11) 0.48998(6) 0.18242(5) 0.0168(2) Uani 1 1 d . . .
N1 N 0.7543(3) 0.3689(2) 0.32869(16) 0.0137(6) Uani 1 1 d . . .
N2 N 0.7983(3) 0.5798(2) 0.32713(15) 0.0141(6) Uani 1 1 d . . .
C1 C 0.5517(4) 0.2598(2) 0.40876(18) 0.0146(8) Uani 1 1 d . . .
H1A H 0.6274 0.2625 0.4620 0.018 Uiso 1 1 calc R . .
H1B H 0.4833 0.1911 0.4057 0.018 Uiso 1 1 calc R . .
C2 C 0.6753(4) 0.2620(2) 0.34160(19) 0.0151(7) Uani 1 1 d . . .
H2A H 0.7752 0.2098 0.3552 0.018 Uiso 1 1 calc R . .
H2B H 0.6047 0.2381 0.2903 0.018 Uiso 1 1 calc R . .
C3 C 0.8474(4) 0.3624(3) 0.2541(2) 0.0186(8) Uani 1 1 d . . .
H3A H 0.7545 0.3592 0.2060 0.022 Uiso 1 1 calc R . .
H3B H 0.9188 0.2949 0.2556 0.022 Uiso 1 1 calc R . .
C4 C 0.9728(4) 0.4575(3) 0.2451(2) 0.0231(8) Uani 1 1 d . . .
H4A H 1.0802 0.4505 0.2863 0.028 Uiso 1 1 calc R . .
H4B H 1.0160 0.4527 0.1912 0.028 Uiso 1 1 calc R . .
C5 C 0.8910(4) 0.5683(3) 0.2533(2) 0.0213(8) Uani 1 1 d . . .
H5A H 0.9883 0.6231 0.2548 0.026 Uiso 1 1 calc R . .
H5B H 0.8025 0.5829 0.2050 0.026 Uiso 1 1 calc R . .
C6 C 0.8798(4) 0.4055(3) 0.39914(19) 0.0162(7) Uani 1 1 d . . .
H6A H 0.9989 0.3699 0.3985 0.019 Uiso 1 1 calc R . .
H6B H 0.8313 0.3842 0.4496 0.019 Uiso 1 1 calc R . .
C7 C 0.9052(4) 0.5303(3) 0.3980(2) 0.0172(8) Uani 1 1 d . . .
H7A H 0.8675 0.5615 0.4481 0.021 Uiso 1 1 calc R . .
H7B H 1.0352 0.5472 0.3972 0.021 Uiso 1 1 calc R . .
C8 C 0.7609(5) 0.6958(2) 0.3394(2) 0.0187(8) Uani 1 1 d . . .
H8A H 0.7040 0.7265 0.2875 0.022 Uiso 1 1 calc R . .
H8B H 0.8776 0.7336 0.3543 0.022 Uiso 1 1 calc R . .
C9 C 0.6376(4) 0.7181(3) 0.4044(2) 0.0193(8) Uani 1 1 d . . .
H9A H 0.5967 0.7941 0.3999 0.023 Uiso 1 1 calc R . .
H9B H 0.7084 0.7087 0.4584 0.023 Uiso 1 1 calc R . .
C25 C 0.1015(11) 0.5050(5) 0.0220(5) 0.028(2) Uani 0.50 1 d P . .
H25 H 0.1339 0.4698 0.0759 0.034 Uiso 0.50 1 calc PR . .
Cl26 Cl 0.2676(3) 0.51557(17) -0.04421(13) 0.0426(6) Uani 0.50 1 d P . .
Cl27 Cl -0.0439(5) 0.6166(5) 0.0145(4) 0.0503(13) Uani 0.50 1 d P . -1
Cl28 Cl -0.0241(6) 0.3853(4) 0.0029(4) 0.0536(13) Uani 0.50 1 d P . -2

loop_
_atom_site_aniso_label
_atom_site_aniso_U_11
_atom_site_aniso_U_22
_atom_site_aniso_U_33
_atom_site_aniso_U_23
_atom_site_aniso_U_13
_atom_site_aniso_U_12
Pd1 0.0053(2) 0.0097(2) 0.0147(2) 0.00066(12) 0.00197(16) 0.00067(11)
Zn1 0.0065(3) 0.0120(3) 0.0153(3) 0.00046(16) 0.00095(19) 0.00027(15)
S1 0.0066(4) 0.0133(4) 0.0179(5) 0.0000(3) 0.0014(3) -0.0013(3)
S2 0.0125(4) 0.0118(4) 0.0181(5) 0.0018(3) 0.0019(3) 0.0031(3)
Cl1 0.0165(5) 0.0167(4) 0.0162(5) 0.0001(3) -0.0019(4) 0.0004(3)
N1 0.0101(13) 0.0131(14) 0.0183(15) -0.0006(12) 0.0032(11) -0.0010(11)
N2 0.0125(13) 0.0140(15) 0.0160(15) -0.0006(12) 0.0023(11) -0.0050(11)
C1 0.0134(16) 0.0104(18) 0.020(2) -0.0015(14) 0.0002(14) -0.0007(13)
C2 0.0127(15) 0.0116(17) 0.0209(19) -0.0016(14) 0.0018(14) 0.0000(13)
C3 0.0149(16) 0.0214(19) 0.0210(19) -0.0012(15) 0.0082(15) 0.0048(14)
C4 0.0126(18) 0.035(2) 0.024(2) 0.0019(18) 0.0106(15) 0.0014(16)
C5 0.0167(18) 0.023(2) 0.026(2) 0.0003(16) 0.0080(15) -0.0043(15)
C6 0.0082(15) 0.0199(18) 0.0201(19) 0.0020(15) 0.0005(14) 0.0048(14)
C7 0.0079(16) 0.0198(18) 0.023(2) -0.0001(16) 0.0012(15) -0.0030(14)
C8 0.0233(18) 0.0122(18) 0.0208(19) 0.0010(15) 0.0030(15) -0.0076(14)
C9 0.0254(19) 0.0108(17) 0.0220(19) 0.0026(14) 0.0039(15) -0.0023(14)
C25 0.032(5) 0.024(5) 0.026(4) 0.005(3) -0.010(4) -0.001(3)
Cl26 0.0475(14) 0.0569(14) 0.0233(11) -0.0010(9) 0.0033(10) 0.0041(10)
Cl27 0.046(3) 0.0371(15) 0.063(3) -0.0062(16) -0.012(2) 0.018(2)
Cl28 0.055(3) 0.0322(17) 0.065(3) -0.0011(18) -0.028(2) -0.004(2)

loop_
_atom_type_symbol
_atom_type_description
_atom_type_scat_dispersion_real
_atom_type_scat_dispersion_imag
_atom_type_scat_source
C C 0.0181 0.0091 'International Tables Vol C Tables 4.2.6.8 and 6.1.1.4'
H H 0.0000 0.0000 'International Tables Vol C Tables 4.2.6.8 and 6.1.1.4'
N N 0.0311 0.0180 'International Tables Vol C Tables 4.2.6.8 and 6.1.1.4'
O O 0.0492 0.0322 'International Tables Vol C Tables 4.2.6.8 and 6.1.1.4'
Zn Zn -1.5491 0.6778 'International Tables Vol C Tables 4.2.6.8 and 6.1.1.4'
Pd Pd 0.1215 3.9337 'International Tables Vol C Tables 4.2.6.8 and 6.1.1.4'
S S 0.3331 0.5567 'International Tables Vol C Tables 4.2.6.8 and 6.1.1.4'
Cl Cl 0.3639 0.7018 'International Tables Vol C Tables 4.2.6.8 and 6.1.1.4'

loop_
_geom_angle_atom_site_label_1
_geom_angle_atom_site_label_2
_geom_angle_atom_site_label_3
_geom_angle
_geom_angle_site_symmetry_1
_geom_angle_site_symmetry_3
_geom_angle_publ_flag
S1 Pd1 S1 180.0 . 3_666 ?
S1 Pd1 S2 93.68(3) . 3_666 ?
S1 Pd1 S2 86.32(3) 3_666 3_666 ?
S1 Pd1 S2 86.32(3) . . ?
S1 Pd1 S2 93.68(3) 3_666 . ?
S2 Pd1 S2 180.00(3) 3_666 . ?
S1 Pd1 Zn1 130.13(2) . 3_666 ?
S1 Pd1 Zn1 49.87(2) 3_666 3_666 ?
S2 Pd1 Zn1 49.49(2) 3_666 3_666 ?
S2 Pd1 Zn1 130.51(2) . 3_666 ?
N1 Zn1 N2 74.75(9) . . ?
N1 Zn1 Cl1 107.09(7) . . ?
N2 Zn1 Cl1 108.32(7) . . ?
N1 Zn1 S2 135.66(7) . . ?
N2 Zn1 S2 84.93(7) . . ?
Cl1 Zn1 S2 116.68(3) . . ?
N1 Zn1 S1 84.25(7) . . ?
N2 Zn1 S1 134.77(7) . . ?
Cl1 Zn1 S1 116.07(3) . . ?
S2 Zn1 S1 82.96(3) . . ?
C1 S1 Pd1 107.68(10) . . ?
C1 S1 Zn1 98.58(10) . . ?
Pd1 S1 Zn1 82.60(3) . . ?
C9 S2 Pd1 106.03(11) . . ?
C9 S2 Zn1 98.46(11) . . ?
Pd1 S2 Zn1 82.86(3) . . ?
C2 N1 C6 112.5(2) . . ?
C2 N1 C3 107.8(2) . . ?
C6 N1 C3 111.4(2) . . ?
C2 N1 Zn1 110.13(18) . . ?
C6 N1 Zn1 104.87(18) . . ?
C3 N1 Zn1 110.14(19) . . ?
C7 N2 C8 112.7(2) . . ?
C7 N2 C5 111.3(2) . . ?
C8 N2 C5 108.7(2) . . ?
C7 N2 Zn1 104.06(18) . . ?
C8 N2 Zn1 109.62(19) . . ?
C5 N2 Zn1 110.47(19) . . ?
C2 C1 S1 112.5(2) . . ?
N1 C2 C1 114.0(2) . . ?
N1 C3 C4 113.1(3) . . ?
C5 C4 C3 115.9(3) . . ?
N2 C5 C4 113.1(3) . . ?
N1 C6 C7 111.2(2) . . ?
N2 C7 C6 111.6(2) . . ?
N2 C8 C9 114.4(3) . . ?
C8 C9 S2 113.4(2) . . ?
Cl27 C25 Cl26 111.8(4) . . ?
Cl27 C25 Cl28 110.2(5) . . ?
Cl26 C25 Cl28 110.3(5) . . ?

loop_
_geom_bond_atom_site_label_1
_geom_bond_atom_site_label_2
_geom_bond_distance
_geom_bond_site_symmetry_2
_geom_bond_publ_flag
Pd1 S1 2.3510(8) . ?
Pd1 S1 2.3510(8) 3_666 ?
Pd1 S2 2.3543(8) 3_666 ?
Pd1 S2 2.3543(8) . ?
Pd1 Zn1 3.1610(4) 3_666 ?
Zn1 N1 2.157(2) . ?
Zn1 N2 2.185(2) . ?
Zn1 Cl1 2.2415(9) . ?
Zn1 S2 2.4219(9) . ?
Zn1 S1 2.4373(9) . ?
S1 C1 1.826(3) . ?
S2 C9 1.835(3) . ?
N1 C2 1.476(4) . ?
N1 C6 1.476(4) . ?
N1 C3 1.497(4) . ?
N2 C7 1.472(4) . ?
N2 C8 1.483(4) . ?
N2 C5 1.489(4) . ?
C1 C2 1.533(4) . ?
C3 C4 1.522(5) . ?
C4 C5 1.516(5) . ?
C6 C7 1.560(4) . ?
C8 C9 1.528(5) . ?
C25 Cl27 1.751(9) . ?
C25 Cl26 1.758(10) . ?
C25 Cl28 1.761(9) . ?

loop_
_geom_torsion_atom_site_label_1
_geom_torsion_atom_site_label_2
_geom_torsion_atom_site_label_3
_geom_torsion_atom_site_label_4
_geom_torsion
_geom_torsion_site_symmetry_1
_geom_torsion_site_symmetry_2
_geom_torsion_site_symmetry_3
_geom_torsion_site_symmetry_4
_geom_torsion_publ_flag
S1 Pd1 S1 C1 174(100) 3_666 . . . ?
S2 Pd1 S1 C1 -46.17(11) 3_666 . . . ?
S2 Pd1 S1 C1 133.83(11) . . . . ?
Zn1 Pd1 S1 C1 -83.31(11) 3_666 . . . ?
S1 Pd1 S1 Zn1 77(100) 3_666 . . . ?
S2 Pd1 S1 Zn1 -142.85(2) 3_666 . . . ?
S2 Pd1 S1 Zn1 37.15(2) . . . . ?
Zn1 Pd1 S1 Zn1 180.0 3_666 . . . ?
N1 Zn1 S1 C1 -5.58(12) . . . . ?
N2 Zn1 S1 C1 -67.40(14) . . . . ?
Cl1 Zn1 S1 C1 100.65(10) . . . . ?
S2 Zn1 S1 C1 -143.04(10) . . . . ?
N1 Zn1 S1 Pd1 101.29(7) . . . . ?
N2 Zn1 S1 Pd1 39.47(10) . . . . ?
Cl1 Zn1 S1 Pd1 -152.48(3) . . . . ?
S2 Zn1 S1 Pd1 -36.17(2) . . . . ?
S1 Pd1 S2 C9 -134.19(11) . . . . ?
S1 Pd1 S2 C9 45.81(11) 3_666 . . . ?
S2 Pd1 S2 C9 -19(20) 3_666 . . . ?
Zn1 Pd1 S2 C9 83.20(11) 3_666 . . . ?
S1 Pd1 S2 Zn1 -37.40(3) . . . . ?
S1 Pd1 S2 Zn1 142.60(3) 3_666 . . . ?
S2 Pd1 S2 Zn1 77(20) 3_666 . . . ?
Zn1 Pd1 S2 Zn1 180.0 3_666 . . . ?
N1 Zn1 S2 C9 67.04(15) . . . . ?
N2 Zn1 S2 C9 4.99(13) . . . . ?
Cl1 Zn1 S2 C9 -102.99(11) . . . . ?
S1 Zn1 S2 C9 141.32(11) . . . . ?
N1 Zn1 S2 Pd1 -38.19(10) . . . . ?
N2 Zn1 S2 Pd1 -100.24(7) . . . . ?
Cl1 Zn1 S2 Pd1 151.78(3) . . . . ?
S1 Zn1 S2 Pd1 36.09(2) . . . . ?
N2 Zn1 N1 C2 169.3(2) . . . . ?
Cl1 Zn1 N1 C2 -85.84(19) . . . . ?
S2 Zn1 N1 C2 103.48(19) . . . . ?
S1 Zn1 N1 C2 29.70(19) . . . . ?
N2 Zn1 N1 C6 47.94(19) . . . . ?
Cl1 Zn1 N1 C6 152.84(17) . . . . ?
S2 Zn1 N1 C6 -17.8(2) . . . . ?
S1 Zn1 N1 C6 -91.62(18) . . . . ?
N2 Zn1 N1 C3 -72.0(2) . . . . ?
Cl1 Zn1 N1 C3 32.9(2) . . . . ?
S2 Zn1 N1 C3 -137.79(17) . . . . ?
S1 Zn1 N1 C3 148.44(19) . . . . ?
N1 Zn1 N2 C7 -47.71(19) . . . . ?
Cl1 Zn1 N2 C7 -151.04(18) . . . . ?
S2 Zn1 N2 C7 92.50(19) . . . . ?
S1 Zn1 N2 C7 17.7(2) . . . . ?
N1 Zn1 N2 C8 -168.4(2) . . . . ?
Cl1 Zn1 N2 C8 88.23(19) . . . . ?
S2 Zn1 N2 C8 -28.23(18) . . . . ?
S1 Zn1 N2 C8 -103.07(19) . . . . ?
N1 Zn1 N2 C5 71.8(2) . . . . ?
Cl1 Zn1 N2 C5 -31.5(2) . . . . ?
S2 Zn1 N2 C5 -148.0(2) . . . . ?
S1 Zn1 N2 C5 137.19(17) . . . . ?
Pd1 S1 C1 C2 -102.9(2) . . . . ?
Zn1 S1 C1 C2 -18.0(2) . . . . ?
C6 N1 C2 C1 65.2(3) . . . . ?
C3 N1 C2 C1 -171.6(3) . . . . ?
Zn1 N1 C2 C1 -51.4(3) . . . . ?
S1 C1 C2 N1 46.3(3) . . . . ?
C2 N1 C3 C4 -165.9(3) . . . . ?
C6 N1 C3 C4 -42.0(3) . . . . ?
Zn1 N1 C3 C4 73.9(3) . . . . ?
N1 C3 C4 C5 -50.5(4) . . . . ?
C7 N2 C5 C4 42.6(4) . . . . ?
C8 N2 C5 C4 167.2(3) . . . . ?
Zn1 N2 C5 C4 -72.5(3) . . . . ?
C3 C4 C5 N2 50.1(4) . . . . ?
C2 N1 C6 C7 -159.3(3) . . . . ?
C3 N1 C6 C7 79.6(3) . . . . ?
Zn1 N1 C6 C7 -39.5(3) . . . . ?
C8 N2 C7 C6 157.6(3) . . . . ?
C5 N2 C7 C6 -80.0(3) . . . . ?
Zn1 N2 C7 C6 38.9(3) . . . . ?
N1 C6 C7 N2 -0.1(4) . . . . ?
C7 N2 C8 C9 -66.2(3) . . . . ?
C5 N2 C8 C9 170.0(3) . . . . ?
Zn1 N2 C8 C9 49.2(3) . . . . ?
N2 C8 C9 S2 -45.5(3) . . . . ?
Pd1 S2 C9 C8 103.1(2) . . . . ?
Zn1 S2 C9 C8 18.1(2) . . . . ?
